data_7710558
loop_
_publ_author_name
'de la Cueva-Alique, Isabel'
'de la Torre-Rubio, Elena'
'Mu\~noz, Laura'
'Calvo-Jare\~no, Alicia'
'Perez-Redondo, Adrian'
'Gude, Lourdes'
'Cuenca, Tomas'
'Royo, Eva'

_publ_section_title
;
 Stereoselective synthesis of oxime containing Pd(II) compounds: Highly
 effective, selective and stereo-regulated cytotoxicity against
 carcinogenic PC-3 cells
;
_journal_name_full 'Dalton Transactions'
_journal_paper_doi 10.1039/D2DT01403C
_journal_year 2022
_chemical_absolute_configuration rmad
_chemical_formula_moiety 'C17 H24 Cl2 N2 O Pd'
_chemical_formula_sum 'C17 H24 Cl2 N2 O Pd'
_chemical_formula_weight 449.68
_space_group_IT_number 19
_space_group_name_Hall 'P 2ac 2ab'
_space_group_name_H-M_alt 'P 21 21 21'
_symmetry_cell_setting orthorhombic
_symmetry_Int_Tables_number 19
_symmetry_space_group_name_Hall 'P 2ac 2ab'
_symmetry_space_group_name_H-M 'P 21 21 21'
_atom_sites_solution_hydrogens mixed
_atom_sites_solution_primary dual
_atom_sites_solution_secondary dual
_audit_conform_dict_location ftp://ftp.iucr.org/pub/cif_core.dic
_audit_conform_dict_name cif_core.dic
_audit_conform_dict_version 2.4.3
_audit_creation_date 2022-06-15T12:47:40-00:00
_audit_creation_method 'WinGX routine CIF_UPDATE'
_audit_update_record
;
2022-06-15 deposited with the CCDC.	2022-06-22 downloaded from the CCDC.
;
_cell_angle_alpha 90
_cell_angle_beta 90
_cell_angle_gamma 90
_cell_formula_units_Z 8
_cell_length_a 10.5967(11)
_cell_length_b 12.2575(13)
_cell_length_c 28.2589(19)
_cell_measurement_reflns_used 304
_cell_measurement_temperature 200(2)
_cell_measurement_theta_max 21
_cell_measurement_theta_min 3
_cell_measurement_wavelength 0.71073
_cell_volume 3670.5(6)
_computing_cell_refinement 'Dirax/lsq (Duisenberg & Schreurs, 1989-2000)'
_computing_data_collection 'Collect (Bruker AXS BV, 1997-2004)'
_computing_data_reduction 'EvalCCD (Duisenberg & Schreurs 1990-2000)'
_computing_molecular_graphics 'ORTEP-3 for Windows (Farrugia, 2012)'
_computing_publication_material 'WinGX publication routines (Farrugia, 2012)'
_computing_structure_refinement 'SHELXL-2014/7 (Sheldrick, 2014)'
_computing_structure_solution 'SHELXT-2014 (Sheldrick, 2014)'
_diffrn_ambient_temperature 200(2)
_diffrn_detector 'CCD plate'
_diffrn_detector_area_resol_mean 9
_diffrn_measured_fraction_theta_full 0.997
_diffrn_measured_fraction_theta_max 0.998
_diffrn_measurement_device '95mm CCD camera on \k-goniostat'
_diffrn_measurement_device_type KappaCCD
_diffrn_measurement_method 'CCD rotation images, thick slices'
_diffrn_orient_matrix_UB_11 0.053938
_diffrn_orient_matrix_UB_12 0.030235
_diffrn_orient_matrix_UB_13 -0.025907
_diffrn_orient_matrix_UB_21 0.073314
_diffrn_orient_matrix_UB_22 -0.04337
_diffrn_orient_matrix_UB_23 0.01194
_diffrn_orient_matrix_UB_31 -0.024927
_diffrn_orient_matrix_UB_32 -0.062134
_diffrn_orient_matrix_UB_33 -0.020941
_diffrn_radiation_monochromator 'horizonally mounted graphite crystal'
_diffrn_radiation_probe x-ray
_diffrn_radiation_type MoK\a
_diffrn_radiation_wavelength 0.71073
_diffrn_reflns_av_R_equivalents 0.0864
_diffrn_reflns_av_unetI/netI 0.0694
_diffrn_reflns_Laue_measured_fraction_full 0.997
_diffrn_reflns_Laue_measured_fraction_max 0.998
_diffrn_reflns_limit_h_max 13
_diffrn_reflns_limit_h_min -13
_diffrn_reflns_limit_k_max 15
_diffrn_reflns_limit_k_min -15
_diffrn_reflns_limit_l_max 33
_diffrn_reflns_limit_l_min -36
_diffrn_reflns_number 45975
_diffrn_reflns_point_group_measured_fraction_full 0.998
_diffrn_reflns_point_group_measured_fraction_max 0.998
_diffrn_reflns_reduction_process
;
        Scaled and merged with Sortav
        R.H. Blessing, (1987) Cryst. Rev. 1, 3-58
        R.H. Blessing, (1989) J. Appl. Cryst. 22, 396-397
;
_diffrn_reflns_theta_full 25
_diffrn_reflns_theta_max 27.498
_diffrn_reflns_theta_min 3.324
_diffrn_source 'Enraf Nonius FR590'
_diffrn_standards_number 0
_exptl_absorpt_coefficient_mu 1.307
_exptl_absorpt_correction_T_max 0.85
_exptl_absorpt_correction_T_min 0.747
_exptl_absorpt_correction_type multi-scan
_exptl_absorpt_process_details
;
 R.H. Blessing, Acta Cryst. (1995), A51, 33-38
;
_exptl_crystal_colour yellow
_exptl_crystal_density_diffrn 1.627
_exptl_crystal_density_method 'not measured'
_exptl_crystal_description prism
_exptl_crystal_F_000 1824
_exptl_crystal_recrystallization_method 'Re-crystallisation from solvent: CHCl3/n-hexane'
_exptl_crystal_size_max 0.26
_exptl_crystal_size_mid 0.24
_exptl_crystal_size_min 0.16
_refine_diff_density_max 1.019
_refine_diff_density_min -0.842
_refine_diff_density_rms 0.125
_refine_ls_abs_structure_details
;
 Flack x determined using 2217 quotients [(I+)-(I-)]/[(I+)+(I-)]
 (Parsons, Flack and Wagner, Acta Cryst. B69 (2013) 249-259).
;
_refine_ls_abs_structure_Flack -0.04(2)
_refine_ls_extinction_method none
_refine_ls_goodness_of_fit_ref 1.087
_refine_ls_hydrogen_treatment mixed
_refine_ls_matrix_type full
_refine_ls_number_constraints 0
_refine_ls_number_parameters 429
_refine_ls_number_reflns 8411
_refine_ls_number_restraints 2
_refine_ls_restrained_S_all 1.087
_refine_ls_R_factor_all 0.0868
_refine_ls_R_factor_gt 0.0528
_refine_ls_shift/su_max 0.001
_refine_ls_shift/su_mean 0
_refine_ls_structure_factor_coef Fsqd
_refine_ls_weighting_details 'w=1/[\s^2^(Fo^2^)+(0.0297P)^2^+11.1587P] where P=(Fo^2^+2Fc^2^)/3'
_refine_ls_weighting_scheme calc
_refine_ls_wR_factor_gt 0.0947
_refine_ls_wR_factor_ref 0.1088
_reflns_Friedel_coverage 0.791
_reflns_Friedel_fraction_full 0.999
_reflns_Friedel_fraction_max 0.999
_reflns_number_gt 6361
_reflns_number_total 8411
_reflns_threshold_expression 'I > 2\s(I)'
_cod_data_source_file d2dt01403c2.cif
_cod_data_source_block 1b
_cod_database_code 7710558

loop_
_symmetry_equiv_pos_as_xyz
'x, y, z'
'-x+1/2, -y, z+1/2'
'x+1/2, -y+1/2, -z'
'-x, y+1/2, -z+1/2'

loop_
_atom_site_label
_atom_site_type_symbol
_atom_site_fract_x
_atom_site_fract_y
_atom_site_fract_z
_atom_site_U_iso_or_equiv
_atom_site_adp_type
_atom_site_occupancy
_atom_site_site_symmetry_order
_atom_site_calc_flag
_atom_site_refinement_flags_posn
_atom_site_refinement_flags_adp
_atom_site_refinement_flags_occupancy
_atom_site_disorder_assembly
_atom_site_disorder_group
C1 C 0.3090(8) 0.0726(8) 0.8057(3) 0.029(2) Uani 1 1 d . . . . .
C2 C 0.3177(9) 0.1487(8) 0.7640(3) 0.032(2) Uani 1 1 d . . . . .
C3 C 0.2023(9) 0.1707(9) 0.7352(3) 0.038(2) Uani 1 1 d . . . . .
H3A H 0.1891 0.1092 0.7131 0.045 Uiso 1 1 calc R U . . .
H3B H 0.2164 0.2373 0.7161 0.045 Uiso 1 1 calc R U . . .
C4 C 0.0825(9) 0.1861(8) 0.7649(3) 0.038(2) Uani 1 1 d . . . . .
H4 H 0.01 0.1759 0.7427 0.045 Uiso 1 1 calc R U . . .
C5 C 0.0734(9) 0.0938(8) 0.8011(3) 0.042(2) Uani 1 1 d . . . . .
H5A H -0.0041 0.1034 0.8202 0.05 Uiso 1 1 calc R U . . .
H5B H 0.0668 0.0232 0.7843 0.05 Uiso 1 1 calc R U . . .
C6 C 0.1871(8) 0.0912(8) 0.8338(3) 0.033(2) Uani 1 1 d . . . . .
H6A H 0.1766 0.032 0.8572 0.04 Uiso 1 1 calc R U . . .
H6B H 0.1929 0.1612 0.8511 0.04 Uiso 1 1 calc R U . . .
C7 C 0.3107(10) -0.0451(7) 0.7849(4) 0.042(2) Uani 1 1 d . . . . .
H7A H 0.2445 -0.0521 0.7609 0.064 Uiso 1 1 calc R U . . .
H7B H 0.2956 -0.0979 0.8103 0.064 Uiso 1 1 calc R U . . .
H7C H 0.3931 -0.0594 0.7704 0.064 Uiso 1 1 calc R U . . .
C8 C 0.0672(10) 0.3004(8) 0.7861(4) 0.040(2) Uani 1 1 d . . . . .
C9 C 0.1400(11) 0.3830(9) 0.7758(4) 0.056(3) Uani 1 1 d . . . . .
H9A H 0.1224 0.453 0.7885 0.067 Uiso 1 1 calc R U . . .
H9B H 0.2105 0.373 0.7555 0.067 Uiso 1 1 calc R U . . .
C10 C -0.0463(10) 0.3123(10) 0.8183(4) 0.058(3) Uani 1 1 d . . . . .
H10A H -0.0324 0.2705 0.8474 0.088 Uiso 1 1 calc R U . . .
H10B H -0.1217 0.2848 0.8021 0.088 Uiso 1 1 calc R U . . .
H10C H -0.0584 0.3895 0.8262 0.088 Uiso 1 1 calc R U . . .
C11 C 0.4345(9) 0.1572(7) 0.8763(3) 0.0287(19) Uani 1 1 d . . . . .
H11A H 0.4944 0.1272 0.8998 0.034 Uiso 1 1 calc R U . . .
H11B H 0.3501 0.1585 0.8913 0.034 Uiso 1 1 calc R U . . .
C12 C 0.4729(9) 0.2743(7) 0.8656(3) 0.031(2) Uani 1 1 d . . . . .
C13 C 0.3868(11) 0.3516(9) 0.8517(3) 0.044(3) Uani 1 1 d . . . . .
H13 H 0.3012 0.3313 0.8469 0.053 Uiso 1 1 calc R U . . .
C14 C 0.4234(13) 0.4581(9) 0.8447(4) 0.053(3) Uani 1 1 d . . . . .
H14 H 0.3621 0.5114 0.8364 0.063 Uiso 1 1 calc R U . . .
C15 C 0.5473(13) 0.4881(9) 0.8495(4) 0.053(3) Uani 1 1 d . . . . .
H15 H 0.5727 0.5611 0.8436 0.064 Uiso 1 1 calc R U . . .
C16 C 0.6345(10) 0.4107(9) 0.8632(4) 0.048(3) Uani 1 1 d . . . . .
H16 H 0.7203 0.4306 0.8675 0.057 Uiso 1 1 calc R U . . .
C17 C 0.5964(11) 0.3036(8) 0.8706(3) 0.041(2) Uani 1 1 d . . . . .
H17 H 0.6571 0.2501 0.8792 0.049 Uiso 1 1 calc R U . . .
Cl1 Cl 0.7217(2) 0.0354(2) 0.83795(9) 0.0419(6) Uani 1 1 d . . . . .
Cl2 Cl 0.7175(2) 0.1720(2) 0.73410(9) 0.0372(6) Uani 1 1 d . . . . .
N1 N 0.4293(7) 0.0804(6) 0.8352(2) 0.0291(16) Uani 1 1 d D . . . .
N2 N 0.4301(7) 0.1759(6) 0.7524(2) 0.0281(16) Uani 1 1 d . . . . .
O1 O 0.4426(6) 0.2384(6) 0.7124(2) 0.0369(15) Uani 1 1 d . . . . .
H1 H 0.5187 0.2394 0.704 0.055 Uiso 1 1 calc R U . . .
Pd1 Pd 0.57404(7) 0.11561(6) 0.78967(2) 0.02805(17) Uani 1 1 d . . . . .
H2 H 0.441(10) 0.015(4) 0.847(3) 0.04(3) Uiso 1 1 d D . . . .
C21 C 0.2405(8) 0.3828(8) 0.5246(3) 0.0276(19) Uani 1 1 d . . . . .
C22 C 0.2978(9) 0.4837(7) 0.5015(3) 0.029(2) Uani 1 1 d . . . . .
C23 C 0.2261(9) 0.5457(8) 0.4647(3) 0.036(2) Uani 1 1 d . . . . .
H23A H 0.2263 0.504 0.4347 0.044 Uiso 1 1 calc R U . . .
H23B H 0.2683 0.6165 0.4589 0.044 Uiso 1 1 calc R U . . .
C24 C 0.0886(9) 0.5662(8) 0.4804(3) 0.038(2) Uani 1 1 d . . . . .
H24 H 0.0417 0.5974 0.4528 0.045 Uiso 1 1 calc R U . . .
C25 C 0.0306(8) 0.4549(8) 0.4920(3) 0.035(2) Uani 1 1 d . . . . .
H25A H -0.0598 0.4644 0.4999 0.043 Uiso 1 1 calc R U . . .
H25B H 0.0362 0.4071 0.4638 0.043 Uiso 1 1 calc R U . . .
C26 C 0.0974(8) 0.4013(8) 0.5331(3) 0.033(2) Uani 1 1 d . . . . .
H26A H 0.057 0.33 0.5395 0.04 Uiso 1 1 calc R U . . .
H26B H 0.0865 0.4473 0.5616 0.04 Uiso 1 1 calc R U . . .
C27 C 0.2642(10) 0.2866(8) 0.4918(3) 0.039(2) Uani 1 1 d . . . . .
H27A H 0.3552 0.2764 0.4877 0.058 Uiso 1 1 calc R U . . .
H27B H 0.2253 0.301 0.4609 0.058 Uiso 1 1 calc R U . . .
H27C H 0.2272 0.2205 0.5055 0.058 Uiso 1 1 calc R U . . .
C28 C 0.0787(10) 0.6463(7) 0.5209(3) 0.035(2) Uani 1 1 d . . . . .
C29 C 0.1706(11) 0.7054(9) 0.5378(4) 0.052(3) Uani 1 1 d . . . . .
H29A H 0.2526 0.7001 0.5244 0.063 Uiso 1 1 calc R U . . .
H29B H 0.1555 0.7537 0.5634 0.063 Uiso 1 1 calc R U . . .
C30 C -0.0540(10) 0.6595(9) 0.5406(4) 0.055(3) Uani 1 1 d . . . . .
H30A H -0.0568 0.7234 0.5614 0.082 Uiso 1 1 calc R U . . .
H30B H -0.0769 0.5942 0.5587 0.082 Uiso 1 1 calc R U . . .
H30C H -0.1137 0.6694 0.5145 0.082 Uiso 1 1 calc R U . . .
C31 C 0.2942(9) 0.2575(8) 0.5957(3) 0.033(2) Uani 1 1 d . . . . .
H31A H 0.3421 0.2606 0.6258 0.039 Uiso 1 1 calc R U . . .
H31B H 0.3324 0.1993 0.5762 0.039 Uiso 1 1 calc R U . . .
C32 C 0.1597(9) 0.2242(8) 0.6072(3) 0.030(2) Uani 1 1 d . . . . .
C33 C 0.1141(9) 0.1261(8) 0.5909(3) 0.038(2) Uani 1 1 d . . . . .
H33 H 0.1652 0.0818 0.571 0.046 Uiso 1 1 calc R U . . .
C34 C -0.0060(11) 0.0916(8) 0.6032(3) 0.044(2) Uani 1 1 d . . . . .
H34 H -0.0362 0.0233 0.5921 0.053 Uiso 1 1 calc R U . . .
C35 C -0.0817(11) 0.1553(9) 0.6315(3) 0.048(3) Uani 1 1 d . . . . .
H35 H -0.1646 0.1321 0.6395 0.058 Uiso 1 1 calc R U . . .
C36 C -0.0357(9) 0.2533(9) 0.6480(3) 0.041(3) Uani 1 1 d . . . . .
H36 H -0.087 0.2983 0.6675 0.049 Uiso 1 1 calc R U . . .
C37 C 0.0851(9) 0.2863(8) 0.6363(3) 0.033(2) Uani 1 1 d . . . . .
H37 H 0.1169 0.353 0.6486 0.04 Uiso 1 1 calc R U . . .
Cl11 Cl 0.5878(2) 0.2968(2) 0.61440(8) 0.0439(6) Uani 1 1 d . . . . .
Cl12 Cl 0.6890(2) 0.4830(2) 0.53985(9) 0.0432(6) Uani 1 1 d . . . . .
N11 N 0.3124(7) 0.3650(6) 0.5702(2) 0.0299(18) Uani 1 1 d D . . . .
N12 N 0.4116(7) 0.5029(6) 0.5131(2) 0.0296(17) Uani 1 1 d . . . . .
O11 O 0.4697(6) 0.5911(5) 0.4919(3) 0.0434(17) Uani 1 1 d . . . . .
H11 H 0.5484 0.5839 0.4937 0.065 Uiso 1 1 calc R U . . .
Pd2 Pd 0.49726(7) 0.40874(5) 0.55972(2) 0.02864(17) Uani 1 1 d . . . . .
H12 H 0.290(8) 0.413(6) 0.592(2) 0.04(3) Uiso 1 1 d D . . . .

loop_
_atom_site_aniso_label
_atom_site_aniso_U_11
_atom_site_aniso_U_22
_atom_site_aniso_U_33
_atom_site_aniso_U_23
_atom_site_aniso_U_13
_atom_site_aniso_U_12
C1 0.024(5) 0.036(5) 0.028(4) 0.005(4) -0.002(4) -0.009(4)
C2 0.031(5) 0.038(6) 0.027(5) 0.001(4) 0.003(4) 0.007(4)
C3 0.039(6) 0.046(6) 0.028(5) 0.003(5) -0.004(4) 0.008(5)
C4 0.024(5) 0.055(6) 0.035(5) 0.008(5) -0.003(4) -0.001(5)
C5 0.026(5) 0.050(6) 0.050(6) 0.004(5) 0.003(5) -0.006(5)
C6 0.027(5) 0.043(6) 0.030(5) 0.005(5) 0.006(4) -0.007(5)
C7 0.046(6) 0.034(5) 0.047(6) -0.006(5) -0.002(5) -0.003(5)
C8 0.030(5) 0.049(6) 0.042(5) 0.006(5) -0.009(5) 0.008(5)
C9 0.056(7) 0.048(7) 0.064(7) 0.007(6) -0.008(6) -0.006(6)
C10 0.045(7) 0.059(7) 0.071(8) -0.026(6) -0.015(6) 0.020(6)
C11 0.026(5) 0.033(5) 0.027(4) 0.004(4) 0.001(4) 0.002(4)
C12 0.033(6) 0.037(5) 0.022(4) 0.001(4) 0.002(4) 0.004(4)
C13 0.049(7) 0.051(7) 0.031(5) -0.001(5) -0.002(5) 0.001(5)
C14 0.064(8) 0.040(6) 0.053(7) 0.002(5) -0.001(7) 0.018(7)
C15 0.081(10) 0.031(6) 0.047(6) 0.002(5) 0.010(6) -0.019(6)
C16 0.043(6) 0.051(7) 0.049(6) -0.011(6) 0.008(5) -0.018(6)
C17 0.042(6) 0.037(6) 0.043(6) -0.001(5) -0.005(5) 0.007(5)
Cl1 0.0320(13) 0.0479(15) 0.0458(14) 0.0169(12) -0.0003(11) 0.0075(12)
Cl2 0.0323(13) 0.0415(14) 0.0377(13) 0.0058(11) 0.0071(11) -0.0034(12)
N1 0.023(4) 0.032(4) 0.032(4) 0.007(3) 0.001(3) 0.000(4)
N2 0.033(4) 0.028(4) 0.023(4) 0.011(3) 0.007(4) 0.002(4)
O1 0.036(4) 0.049(4) 0.026(3) 0.012(3) 0.008(3) 0.001(3)
Pd1 0.0261(3) 0.0300(4) 0.0280(3) 0.0034(3) 0.0021(3) 0.0009(3)
C21 0.027(5) 0.034(5) 0.023(4) 0.002(4) -0.007(4) -0.005(4)
C22 0.033(5) 0.029(5) 0.024(5) 0.003(4) 0.004(4) -0.005(4)
C23 0.039(6) 0.045(6) 0.025(5) 0.011(4) 0.005(4) 0.000(5)
C24 0.025(5) 0.052(6) 0.036(5) 0.014(5) -0.003(4) -0.001(5)
C25 0.023(5) 0.048(6) 0.036(5) 0.006(5) -0.007(4) 0.001(4)
C26 0.020(4) 0.041(5) 0.039(5) 0.001(5) -0.001(4) -0.007(4)
C27 0.046(6) 0.039(6) 0.032(5) -0.004(4) -0.005(5) -0.002(5)
C28 0.030(5) 0.031(5) 0.043(5) 0.017(4) -0.001(5) 0.004(5)
C29 0.037(6) 0.063(8) 0.057(7) -0.004(6) 0.002(5) 0.002(6)
C30 0.036(6) 0.045(6) 0.083(9) 0.013(6) 0.007(6) 0.001(5)
C31 0.025(5) 0.040(5) 0.034(5) 0.007(4) -0.001(4) 0.003(4)
C32 0.032(5) 0.038(5) 0.021(4) 0.008(4) 0.000(4) -0.007(4)
C33 0.051(6) 0.038(6) 0.024(4) 0.006(4) 0.000(4) -0.004(5)
C34 0.049(6) 0.049(6) 0.036(5) 0.004(5) -0.005(5) -0.018(6)
C35 0.036(6) 0.071(8) 0.037(5) 0.003(5) 0.005(5) -0.021(6)
C36 0.043(7) 0.051(6) 0.030(5) 0.010(5) 0.011(4) 0.007(5)
C37 0.031(5) 0.039(5) 0.030(5) 0.006(4) 0.004(4) -0.008(5)
Cl11 0.0279(13) 0.0739(18) 0.0300(12) 0.0040(12) -0.0019(11) 0.0077(13)
Cl12 0.0228(12) 0.0463(15) 0.0607(16) -0.0164(13) 0.0088(11) -0.0067(11)
N11 0.033(4) 0.032(4) 0.025(4) -0.002(3) -0.006(3) 0.005(4)
N12 0.027(4) 0.027(4) 0.035(4) 0.000(3) 0.010(4) -0.004(4)
O11 0.029(4) 0.038(4) 0.063(4) 0.012(4) 0.008(3) -0.006(3)
Pd2 0.0208(3) 0.0376(4) 0.0275(3) -0.0072(3) 0.0013(3) -0.0018(3)

loop_
_atom_type_symbol
_atom_type_description
_atom_type_scat_dispersion_real
_atom_type_scat_dispersion_imag
_atom_type_scat_source
C C 0.0033 0.0016 'International Tables Vol C Tables 4.2.6.8 and 6.1.1.4'
H H 0 0 'International Tables Vol C Tables 4.2.6.8 and 6.1.1.4'
Cl Cl 0.1484 0.1585 'International Tables Vol C Tables 4.2.6.8 and 6.1.1.4'
N N 0.0061 0.0033 'International Tables Vol C Tables 4.2.6.8 and 6.1.1.4'
O O 0.0106 0.006 'International Tables Vol C Tables 4.2.6.8 and 6.1.1.4'
Pd Pd -0.9988 1.0072 'International Tables Vol C Tables 4.2.6.8 and 6.1.1.4'

loop_
_exptl_crystal_face_index_h
_exptl_crystal_face_index_k
_exptl_crystal_face_index_l
_exptl_crystal_face_perp_dist
0 1 -3 0.117
0 5 -1 0.133
0 1 3 0.146
0 -1 3 0.089
0 -2 1 0.075
0 -1 -5 0.104
1 10 17 0.126
-1 6 11 0.133
4 5 9 0.146
13 1 2 0.181
2 -3 -4 0.117
-1 0 0 0.23
-7 -8 -14 0.141

loop_
_geom_angle_atom_site_label_1
_geom_angle_atom_site_label_2
_geom_angle_atom_site_label_3
_geom_angle
_geom_angle_site_symmetry_1
_geom_angle_site_symmetry_3
_geom_angle_publ_flag
C2 C1 N1 109.8(7) . . ?
C2 C1 C6 111.4(8) . . ?
N1 C1 C6 114.2(7) . . ?
C2 C1 C7 106.2(7) . . ?
N1 C1 C7 104.7(7) . . ?
C6 C1 C7 110.0(8) . . ?
N2 C2 C3 125.2(8) . . ?
N2 C2 C1 114.8(8) . . ?
C3 C2 C1 119.1(8) . . ?
C2 C3 C4 113.8(8) . . ?
C2 C3 H3A 108.8 . . ?
C4 C3 H3A 108.8 . . ?
C2 C3 H3B 108.8 . . ?
C4 C3 H3B 108.8 . . ?
H3A C3 H3B 107.7 . . ?
C5 C4 C3 109.1(8) . . ?
C5 C4 C8 114.0(8) . . ?
C3 C4 C8 114.5(9) . . ?
C5 C4 H4 106.2 . . ?
C3 C4 H4 106.2 . . ?
C8 C4 H4 106.2 . . ?
C6 C5 C4 111.8(8) . . ?
C6 C5 H5A 109.2 . . ?
C4 C5 H5A 109.2 . . ?
C6 C5 H5B 109.2 . . ?
C4 C5 H5B 109.2 . . ?
H5A C5 H5B 107.9 . . ?
C5 C6 C1 110.9(7) . . ?
C5 C6 H6A 109.5 . . ?
C1 C6 H6A 109.5 . . ?
C5 C6 H6B 109.5 . . ?
C1 C6 H6B 109.5 . . ?
H6A C6 H6B 108 . . ?
C1 C7 H7A 109.5 . . ?
C1 C7 H7B 109.5 . . ?
H7A C7 H7B 109.5 . . ?
C1 C7 H7C 109.5 . . ?
H7A C7 H7C 109.5 . . ?
H7B C7 H7C 109.5 . . ?
C9 C8 C10 121.9(10) . . ?
C9 C8 C4 124.0(10) . . ?
C10 C8 C4 114.0(9) . . ?
C8 C9 H9A 120 . . ?
C8 C9 H9B 120 . . ?
H9A C9 H9B 120 . . ?
C8 C10 H10A 109.5 . . ?
C8 C10 H10B 109.5 . . ?
H10A C10 H10B 109.5 . . ?
C8 C10 H10C 109.5 . . ?
H10A C10 H10C 109.5 . . ?
H10B C10 H10C 109.5 . . ?
N1 C11 C12 116.8(7) . . ?
N1 C11 H11A 108.1 . . ?
C12 C11 H11A 108.1 . . ?
N1 C11 H11B 108.1 . . ?
C12 C11 H11B 108.1 . . ?
H11A C11 H11B 107.3 . . ?
C17 C12 C13 119.1(10) . . ?
C17 C12 C11 119.0(9) . . ?
C13 C12 C11 122.0(9) . . ?
C12 C13 C14 120.6(11) . . ?
C12 C13 H13 119.7 . . ?
C14 C13 H13 119.7 . . ?
C15 C14 C13 120.7(12) . . ?
C15 C14 H14 119.7 . . ?
C13 C14 H14 119.7 . . ?
C14 C15 C16 119.0(10) . . ?
C14 C15 H15 120.5 . . ?
C16 C15 H15 120.5 . . ?
C15 C16 C17 119.9(10) . . ?
C15 C16 H16 120.1 . . ?
C17 C16 H16 120.1 . . ?
C12 C17 C16 120.8(10) . . ?
C12 C17 H17 119.6 . . ?
C16 C17 H17 119.6 . . ?
C11 N1 C1 119.6(7) . . ?
C11 N1 Pd1 109.1(5) . . ?
C1 N1 Pd1 107.1(5) . . ?
C11 N1 H2 106(6) . . ?
C1 N1 H2 105(7) . . ?
Pd1 N1 H2 109(7) . . ?
C2 N2 O1 116.5(8) . . ?
C2 N2 Pd1 118.7(6) . . ?
O1 N2 Pd1 124.6(6) . . ?
N2 O1 H1 109.5 . . ?
N2 Pd1 N1 80.7(3) . . ?
N2 Pd1 Cl2 91.9(2) . . ?
N1 Pd1 Cl2 172.1(2) . . ?
N2 Pd1 Cl1 173.1(2) . . ?
N1 Pd1 Cl1 92.7(2) . . ?
Cl2 Pd1 Cl1 94.83(9) . . ?
N11 C21 C27 108.9(7) . . ?
N11 C21 C22 106.4(7) . . ?
C27 C21 C22 107.6(7) . . ?
N11 C21 C26 112.4(7) . . ?
C27 C21 C26 111.6(8) . . ?
C22 C21 C26 109.7(8) . . ?
N12 C22 C23 124.6(8) . . ?
N12 C22 C21 114.6(8) . . ?
C23 C22 C21 120.5(8) . . ?
C22 C23 C24 111.3(7) . . ?
C22 C23 H23A 109.4 . . ?
C24 C23 H23A 109.4 . . ?
C22 C23 H23B 109.4 . . ?
C24 C23 H23B 109.4 . . ?
H23A C23 H23B 108 . . ?
C28 C24 C25 112.8(8) . . ?
C28 C24 C23 112.8(8) . . ?
C25 C24 C23 107.2(8) . . ?
C28 C24 H24 107.9 . . ?
C25 C24 H24 107.9 . . ?
C23 C24 H24 107.9 . . ?
C26 C25 C24 111.4(8) . . ?
C26 C25 H25A 109.4 . . ?
C24 C25 H25A 109.4 . . ?
C26 C25 H25B 109.4 . . ?
C24 C25 H25B 109.4 . . ?
H25A C25 H25B 108 . . ?
C25 C26 C21 113.8(7) . . ?
C25 C26 H26A 108.8 . . ?
C21 C26 H26A 108.8 . . ?
C25 C26 H26B 108.8 . . ?
C21 C26 H26B 108.8 . . ?
H26A C26 H26B 107.7 . . ?
C21 C27 H27A 109.5 . . ?
C21 C27 H27B 109.5 . . ?
H27A C27 H27B 109.5 . . ?
C21 C27 H27C 109.5 . . ?
H27A C27 H27C 109.5 . . ?
H27B C27 H27C 109.5 . . ?
C29 C28 C24 125.9(10) . . ?
C29 C28 C30 119.8(10) . . ?
C24 C28 C30 114.2(9) . . ?
C28 C29 H29A 120 . . ?
C28 C29 H29B 120 . . ?
H29A C29 H29B 120 . . ?
C28 C30 H30A 109.5 . . ?
C28 C30 H30B 109.5 . . ?
H30A C30 H30B 109.5 . . ?
C28 C30 H30C 109.5 . . ?
H30A C30 H30C 109.5 . . ?
H30B C30 H30C 109.5 . . ?
N11 C31 C32 117.1(7) . . ?
N11 C31 H31A 108 . . ?
C32 C31 H31A 108 . . ?
N11 C31 H31B 108 . . ?
C32 C31 H31B 108 . . ?
H31A C31 H31B 107.3 . . ?
C37 C32 C33 118.9(9) . . ?
C37 C32 C31 121.4(8) . . ?
C33 C32 C31 119.6(9) . . ?
C32 C33 C34 120.4(10) . . ?
C32 C33 H33 119.8 . . ?
C34 C33 H33 119.8 . . ?
C35 C34 C33 120.6(10) . . ?
C35 C34 H34 119.7 . . ?
C33 C34 H34 119.7 . . ?
C34 C35 C36 119.0(10) . . ?
C34 C35 H35 120.5 . . ?
C36 C35 H35 120.5 . . ?
C35 C36 C37 120.1(10) . . ?
C35 C36 H36 120 . . ?
C37 C36 H36 120 . . ?
C32 C37 C36 121.0(9) . . ?
C32 C37 H37 119.5 . . ?
C36 C37 H37 119.5 . . ?
C31 N11 C21 117.8(7) . . ?
C31 N11 Pd2 114.7(5) . . ?
C21 N11 Pd2 108.6(5) . . ?
C31 N11 H12 102(6) . . ?
C21 N11 H12 111(6) . . ?
Pd2 N11 H12 101(6) . . ?
C22 N12 O11 117.1(7) . . ?
C22 N12 Pd2 120.0(6) . . ?
O11 N12 Pd2 122.9(6) . . ?
N12 O11 H11 109.5 . . ?
N12 Pd2 N11 79.1(3) . . ?
N12 Pd2 Cl11 177.5(2) . . ?
N11 Pd2 Cl11 98.4(2) . . ?
N12 Pd2 Cl12 90.7(2) . . ?
N11 Pd2 Cl12 169.6(2) . . ?
Cl11 Pd2 Cl12 91.81(10) . . ?

loop_
_geom_bond_atom_site_label_1
_geom_bond_atom_site_label_2
_geom_bond_distance
_geom_bond_site_symmetry_2
_geom_bond_publ_flag
C1 C2 1.506(12) . ?
C1 N1 1.528(11) . ?
C1 C6 1.533(12) . ?
C1 C7 1.557(13) . ?
C2 N2 1.279(12) . ?
C2 C3 1.493(13) . ?
C3 C4 1.532(14) . ?
C3 H3A 0.99 . ?
C3 H3B 0.99 . ?
C4 C5 1.530(13) . ?
C4 C8 1.532(14) . ?
C4 H4 1 . ?
C5 C6 1.517(12) . ?
C5 H5A 0.99 . ?
C5 H5B 0.99 . ?
C6 H6A 0.99 . ?
C6 H6B 0.99 . ?
C7 H7A 0.98 . ?
C7 H7B 0.98 . ?
C7 H7C 0.98 . ?
C8 C9 1.305(14) . ?
C8 C10 1.516(15) . ?
C9 H9A 0.95 . ?
C9 H9B 0.95 . ?
C10 H10A 0.98 . ?
C10 H10B 0.98 . ?
C10 H10C 0.98 . ?
C11 N1 1.494(11) . ?
C11 C12 1.522(12) . ?
C11 H11A 0.99 . ?
C11 H11B 0.99 . ?
C12 C17 1.365(14) . ?
C12 C13 1.373(13) . ?
C13 C14 1.377(15) . ?
C13 H13 0.95 . ?
C14 C15 1.371(17) . ?
C14 H14 0.95 . ?
C15 C16 1.379(16) . ?
C15 H15 0.95 . ?
C16 C17 1.389(14) . ?
C16 H16 0.95 . ?
C17 H17 0.95 . ?
Cl1 Pd1 2.297(2) . ?
Cl2 Pd1 2.293(2) . ?
N1 Pd1 2.049(7) . ?
N1 H2 0.88(3) . ?
N2 O1 1.371(8) . ?
N2 Pd1 1.996(7) . ?
O1 H1 0.84 . ?
C21 N11 1.515(10) . ?
C21 C27 1.521(13) . ?
C21 C22 1.524(12) . ?
C21 C26 1.552(11) . ?
C22 N12 1.272(12) . ?
C22 C23 1.495(12) . ?
C23 C24 1.543(13) . ?
C23 H23A 0.99 . ?
C23 H23B 0.99 . ?
C24 C28 1.512(13) . ?
C24 C25 1.532(13) . ?
C24 H24 1 . ?
C25 C26 1.510(12) . ?
C25 H25A 0.99 . ?
C25 H25B 0.99 . ?
C26 H26A 0.99 . ?
C26 H26B 0.99 . ?
C27 H27A 0.98 . ?
C27 H27B 0.98 . ?
C27 H27C 0.98 . ?
C28 C29 1.304(14) . ?
C28 C30 1.521(14) . ?
C29 H29A 0.95 . ?
C29 H29B 0.95 . ?
C30 H30A 0.98 . ?
C30 H30B 0.98 . ?
C30 H30C 0.98 . ?
C31 N11 1.514(11) . ?
C31 C32 1.517(13) . ?
C31 H31A 0.99 . ?
C31 H31B 0.99 . ?
C32 C37 1.372(13) . ?
C32 C33 1.376(13) . ?
C33 C34 1.385(14) . ?
C33 H33 0.95 . ?
C34 C35 1.375(14) . ?
C34 H34 0.95 . ?
C35 C36 1.378(14) . ?
C35 H35 0.95 . ?
C36 C37 1.382(13) . ?
C36 H36 0.95 . ?
C37 H37 0.95 . ?
Cl11 Pd2 2.278(3) . ?
Cl12 Pd2 2.297(2) . ?
N11 Pd2 2.052(8) . ?
N11 H12 0.88(3) . ?
N12 O11 1.381(9) . ?
N12 Pd2 1.972(7) . ?
O11 H11 0.84 . ?
